data_7127445
loop_
_publ_author_name
'Ahmed, Manan'
'Xie, Zixi'
'Thoonen, Shannon'
'Hua, Carol'
'Kepert, Cameron J.'
'Price, Jason R.'
'Neville, Suzanne M.'

_publ_section_title
;
 A new spin crossover Fe<sup>II</sup> coordination environment in a
 two-fold interpenetrated 3-D Hofmann-type framework material.
;
_journal_issue 1
_journal_name_full 'Chemical communications (Cambridge, England)'
_journal_page_first 85
_journal_page_last 88
_journal_paper_doi 10.1039/d0cc07326a
_journal_volume 57
_journal_year 2021
_chemical_formula_moiety 'C28 H18 Au2 Fe N10 O3, C3 H7 N O, 2(O)'
_chemical_formula_sum 'C31 H25 Au2 Fe N11 O6'
_chemical_formula_weight 1097.40
_space_group_crystal_system orthorhombic
_space_group_IT_number 20
_space_group_name_Hall 'C 2c 2'
_space_group_name_H-M_alt 'C 2 2 21'
_atom_sites_solution_hydrogens geom
_atom_sites_solution_primary dual
_audit_creation_date 2020-10-15
_audit_creation_method
;

Olex2 1.3

(compiled 2020.07.31 svn.rc2a77460 for OlexSys, GUI svn.r6145)

;
_audit_update_record
;
2020-11-06 deposited with the CCDC.	2020-11-23 downloaded from the CCDC.
;
_cell_angle_alpha 90
_cell_angle_beta 90
_cell_angle_gamma 90
_cell_formula_units_Z 8
_cell_length_a 10.137(2)
_cell_length_b 30.295(6)
_cell_length_c 33.599(7)
_cell_measurement_temperature 160
_cell_volume 10318(4)
_computing_cell_refinement 'XDS (Kabsch, 1993)'
_computing_data_collection 'BluIce (McPhillips, 2002)'
_computing_data_reduction 'XDS (Kabsch, 1993)'
_computing_molecular_graphics 'Olex2 1.3 (Dolomanov et al., 2009)'
_computing_publication_material 'Olex2 1.3 (Dolomanov et al., 2009)'
_computing_structure_refinement 'SHELXL 2018/3 (Sheldrick, 2015)'
_computing_structure_solution 'SHELXT 2018/2 (Sheldrick, 2018)'
_diffrn_ambient_temperature 160
_diffrn_measured_fraction_theta_full 0.972
_diffrn_measured_fraction_theta_max 0.830
_diffrn_measurement_device_type 'ADSC Quantum 210r'
_diffrn_measurement_method 'Phi scan'
_diffrn_radiation_type Synchrotron
_diffrn_radiation_wavelength 0.71073
_diffrn_reflns_av_R_equivalents 0.0404
_diffrn_reflns_av_unetI/netI 0.0220
_diffrn_reflns_Laue_measured_fraction_full 0.972
_diffrn_reflns_Laue_measured_fraction_max 0.830
_diffrn_reflns_limit_h_max 13
_diffrn_reflns_limit_h_min -13
_diffrn_reflns_limit_k_max 40
_diffrn_reflns_limit_k_min -40
_diffrn_reflns_limit_l_max 41
_diffrn_reflns_limit_l_min -41
_diffrn_reflns_number 93145
_diffrn_reflns_point_group_measured_fraction_full 0.976
_diffrn_reflns_point_group_measured_fraction_max 0.832
_diffrn_reflns_theta_full 25.242
_diffrn_reflns_theta_max 32.170
_diffrn_reflns_theta_min 1.475
_diffrn_source 'MX2 beamline Australian Synchrotron'
_diffrn_standards_number 0
_exptl_absorpt_coefficient_mu 5.991
_exptl_absorpt_correction_type multi-scan
_exptl_absorpt_process_details 'XDS (Kabsch, 1993)'
_exptl_crystal_colour yellow
_exptl_crystal_colour_primary yellow
_exptl_crystal_density_diffrn 1.413
_exptl_crystal_description block
_exptl_crystal_F_000 4160
_exptl_crystal_size_max 0.1
_exptl_crystal_size_mid 0.1
_exptl_crystal_size_min 0.01
_refine_diff_density_max 3.283
_refine_diff_density_min -2.968
_refine_diff_density_rms 0.239
_refine_ls_abs_structure_details
;
 Refined as an inversion twin.
;
_refine_ls_abs_structure_Flack 0.469(12)
_refine_ls_extinction_method none
_refine_ls_goodness_of_fit_ref 1.047
_refine_ls_hydrogen_treatment constr
_refine_ls_matrix_type full
_refine_ls_number_parameters 453
_refine_ls_number_reflns 15118
_refine_ls_number_restraints 0
_refine_ls_restrained_S_all 1.047
_refine_ls_R_factor_all 0.0602
_refine_ls_R_factor_gt 0.0578
_refine_ls_shift/su_max 0.001
_refine_ls_shift/su_mean 0.000
_refine_ls_structure_factor_coef Fsqd
_refine_ls_weighting_details 'w=1/[\s^2^(Fo^2^)+(0.1382P)^2^] where P=(Fo^2^+2Fc^2^)/3'
_refine_ls_weighting_scheme calc
_refine_ls_wR_factor_gt 0.1642
_refine_ls_wR_factor_ref 0.1678
_reflns_Friedel_coverage 0.856
_reflns_Friedel_fraction_full 0.981
_reflns_Friedel_fraction_max 0.834
_reflns_number_gt 13978
_reflns_number_total 15118
_reflns_threshold_expression 'I > 2\s(I)'
_cod_data_source_file d0cc07326a2.cif
_cod_data_source_block ortho_160
_cod_depositor_comments 'Adding full bibliography for 7127435--7127450.cif.'
_cod_database_code 7127445
_shelx_shelxl_version_number 2018/3
_shelx_space_group_comment
;
The symmetry employed for this shelxl refinement is uniquely defined
by the following loop, which should always be used as a source of
symmetry information in preference to the above space-group names.
They are only intended as comments.
;
_shelx_estimated_absorpt_t_max 0.943
_shelx_estimated_absorpt_t_min 0.586
_olex2_refinement_description
;
1. Twinned data refinement
 Scales: 0.531(12)
 0.469(12)
2. Fixed Uiso
 At 1.2 times of:
  All C(H) groups, All N(H) groups
 At 1.5 times of:
  All C(H,H,H) groups
3.a Aromatic/amide H refined with riding coordinates:
 N5(H5), N6(H6), C6(H6A), N8(H8), C13(H13), C5(H5A), C7(H7), C28(H28),
 C21(H21), C12(H12), C8(H8A), C25(H25), C19(H19), C22(H22), C20(H20), C16(H16),
 C26(H26), C27(H27), C31(H31)
3.b Idealised Me refined as rotating group:
 C29(H29A,H29B,H29C), C30(H30A,H30B,H30C)
;
_olex2_submission_special_instructions 'No special instructions were received'

loop_
_space_group_symop_operation_xyz
'x, y, z'
'-x, -y, z+1/2'
'x, -y, -z'
'-x, y, -z+1/2'
'x+1/2, y+1/2, z'
'-x+1/2, -y+1/2, z+1/2'
'x+1/2, -y+1/2, -z'
'-x+1/2, y+1/2, -z+1/2'

loop_
_atom_site_label
_atom_site_type_symbol
_atom_site_fract_x
_atom_site_fract_y
_atom_site_fract_z
_atom_site_U_iso_or_equiv
_atom_site_adp_type
_atom_site_occupancy
_atom_site_site_symmetry_order
_atom_site_calc_flag
_atom_site_refinement_flags_posn
_atom_site_refinement_flags_adp
_atom_site_refinement_flags_occupancy
_atom_site_disorder_assembly
_atom_site_disorder_group
Au1 Au 0.74174(3) 0.71844(2) 0.57835(2) 0.04953(10) Uani 1 1 d . . . . .
Au2 Au 0.28727(5) 0.85410(2) 0.49098(2) 0.06414(13) Uani 1 1 d . . . . .
Fe1 Fe 0.24140(10) 0.71918(3) 0.57959(3) 0.0414(2) Uani 1 1 d . . . . .
N1 N 0.4336(8) 0.7138(2) 0.5789(2) 0.0491(13) Uani 1 1 d . . . . .
N3 N 1.0502(8) 0.7254(2) 0.5811(2) 0.0485(13) Uani 1 1 d . . . . .
N2 N 0.2574(8) 0.7740(2) 0.5491(2) 0.0496(14) Uani 1 1 d . . . . .
N4 N 0.2308(8) 0.68686(19) 0.5265(2) 0.0474(13) Uani 1 1 d . . . . .
O1 O 0.1258(9) 0.6735(2) 0.37899(19) 0.0589(16) Uani 1 1 d . . . . .
N9 N 0.2193(8) 0.3388(2) 0.3920(2) 0.0498(14) Uani 1 1 d . . . . .
N7 N 0.2446(8) 0.7471(2) 0.13149(19) 0.0472(13) Uani 1 1 d . . . . .
C4 C 0.9361(9) 0.7240(3) 0.5801(2) 0.0490(15) Uani 1 1 d . . . . .
O2 O 0.1435(10) 0.6031(2) 0.2061(2) 0.0630(18) Uani 1 1 d . . . . .
C3 C 0.5458(9) 0.7140(3) 0.5783(3) 0.0486(15) Uani 1 1 d . . . . .
C2 C 0.2658(11) 0.8044(3) 0.5281(3) 0.0550(18) Uani 1 1 d . . . . .
O3 O 0.3067(14) 0.4690(3) 0.2916(3) 0.088(4) Uani 1 1 d . . . . .
N5 N 0.2143(10) 0.6195(2) 0.4174(2) 0.0526(15) Uani 1 1 d . . . . .
H5 H 0.242927 0.592055 0.417871 0.063 Uiso 1 1 calc R U . . .
N6 N 0.2262(9) 0.6664(2) 0.2334(2) 0.0538(16) Uani 1 1 d . . . . .
H6 H 0.253711 0.678084 0.255874 0.065 Uiso 1 1 calc R U . . .
C6 C 0.3086(11) 0.6533(3) 0.5178(3) 0.058(2) Uani 1 1 d . . . . .
H6A H 0.369470 0.643732 0.537497 0.070 Uiso 1 1 calc R U . . .
N8 N 0.1721(13) 0.4668(2) 0.3459(3) 0.069(3) Uani 1 1 d . . . . .
H8 H 0.113329 0.482689 0.358788 0.082 Uiso 1 1 calc R U . . .
C13 C 0.1972(11) 0.5610(2) 0.3492(2) 0.0542(19) Uani 1 1 d . . . . .
H13 H 0.201992 0.546853 0.374374 0.065 Uiso 1 1 calc R U . . .
C5 C 0.1429(10) 0.6988(3) 0.4985(2) 0.0495(17) Uani 1 1 d . . . . .
H5A H 0.085335 0.722751 0.504084 0.059 Uiso 1 1 calc R U . . .
C7 C 0.1318(10) 0.6780(3) 0.4621(3) 0.0508(16) Uani 1 1 d . . . . .
H7 H 0.067020 0.687070 0.443342 0.061 Uiso 1 1 calc R U . . .
C28 C 0.1569(9) 0.7133(3) 0.1339(3) 0.0525(17) Uani 1 1 d . . . . .
H28 H 0.097646 0.708893 0.112342 0.063 Uiso 1 1 calc R U . . .
C18 C 0.1897(12) 0.4228(3) 0.3588(3) 0.059(2) Uani 1 1 d . . . . .
C21 C 0.3010(11) 0.3536(3) 0.3625(3) 0.0555(19) Uani 1 1 d . . . . .
H21 H 0.371439 0.335163 0.353992 0.067 Uiso 1 1 calc R U . . .
C12 C 0.1734(10) 0.6266(3) 0.3099(2) 0.0508(17) Uani 1 1 d . . . . .
H12 H 0.160592 0.657658 0.308533 0.061 Uiso 1 1 calc R U . . .
C9 C 0.2176(10) 0.6436(3) 0.4535(2) 0.0508(16) Uani 1 1 d . . . . .
C8 C 0.3070(12) 0.6313(3) 0.4820(3) 0.060(2) Uani 1 1 d . . . . .
H8A H 0.367259 0.607943 0.477088 0.072 Uiso 1 1 calc R U . . .
C10 C 0.1698(10) 0.6358(3) 0.3818(2) 0.0502(17) Uani 1 1 d . . . . .
C11 C 0.1783(10) 0.6060(2) 0.3470(2) 0.0488(17) Uani 1 1 d . . . . .
C24 C 0.2287(10) 0.6931(3) 0.1993(3) 0.0513(17) Uani 1 1 d . . . . .
C25 C 0.3127(11) 0.7295(3) 0.1981(3) 0.0528(18) Uani 1 1 d . . . . .
H25 H 0.366083 0.736710 0.220371 0.063 Uiso 1 1 calc R U . . .
C19 C 0.2851(14) 0.3941(3) 0.3445(3) 0.067(3) Uani 1 1 d . . . . .
H19 H 0.339024 0.402330 0.322632 0.080 Uiso 1 1 calc R U . . .
C22 C 0.1272(11) 0.3670(3) 0.4051(3) 0.0548(18) Uani 1 1 d . . . . .
H22 H 0.070397 0.357611 0.425926 0.066 Uiso 1 1 calc R U . . .
C17 C 0.2377(16) 0.4872(3) 0.3152(3) 0.069(3) Uani 1 1 d . . . . .
C23 C 0.1840(10) 0.6233(3) 0.2344(2) 0.0519(17) Uani 1 1 d . . . . .
C15 C 0.2094(14) 0.5363(3) 0.3143(3) 0.060(2) Uani 1 1 d . . . . .
C20 C 0.1103(12) 0.4091(3) 0.3899(3) 0.059(2) Uani 1 1 d . . . . .
H20 H 0.045275 0.428242 0.400726 0.071 Uiso 1 1 calc R U . . .
N10 N 0.4859(15) 0.6523(6) 0.3505(5) 0.099(4) Uani 1 1 d . . . . .
C16 C 0.2090(13) 0.5564(3) 0.2766(3) 0.061(2) Uani 1 1 d . . . . .
H16 H 0.223139 0.539455 0.253226 0.073 Uiso 1 1 calc R U . . .
C14 C 0.1873(11) 0.6021(3) 0.2742(2) 0.0520(18) Uani 1 1 d . . . . .
C26 C 0.1495(10) 0.6850(3) 0.1662(3) 0.0530(17) Uani 1 1 d . . . . .
H26 H 0.091211 0.660434 0.165835 0.064 Uiso 1 1 calc R U . . .
C27 C 0.3174(10) 0.7551(3) 0.1635(3) 0.0520(17) Uani 1 1 d . . . . .
H27 H 0.375775 0.779628 0.162947 0.062 Uiso 1 1 calc R U . . .
C29 C 0.532(3) 0.6557(7) 0.3892(6) 0.113(7) Uani 1 1 d . . . . .
H29A H 0.470886 0.674046 0.404735 0.169 Uiso 1 1 calc R U . . .
H29B H 0.619361 0.669257 0.389135 0.169 Uiso 1 1 calc R U . . .
H29C H 0.536788 0.626217 0.401052 0.169 Uiso 1 1 calc R U . . .
C1 C 0.3142(18) 0.9059(4) 0.4566(5) 0.086(4) Uani 1 1 d . . . . .
O6 O 0.385(2) 0.6995(9) 0.2965(4) 0.165(9) Uani 1 1 d . . . . .
N11 N 0.330(2) 0.9361(5) 0.4369(5) 0.123(7) Uani 1 1 d . . . . .
C30 C 0.520(3) 0.6146(10) 0.3269(9) 0.190(18) Uani 1 1 d . . . . .
H30A H 0.616328 0.613440 0.323646 0.285 Uiso 1 1 calc R U . . .
H30B H 0.478321 0.616942 0.300733 0.285 Uiso 1 1 calc R U . . .
H30C H 0.489882 0.587743 0.340272 0.285 Uiso 1 1 calc R U . . .
C31 C 0.4250(19) 0.6884(7) 0.3347(6) 0.099(5) Uani 1 1 d . . . . .
H31 H 0.405665 0.710516 0.353843 0.118 Uiso 1 1 calc R U . . .
O5 O -0.0550(14) 0.5048(5) 0.3881(5) 0.109(4) Uiso 1 1 d . . . . .
O4 O 0.381(2) 0.5404(6) 0.4288(6) 0.136(5) Uiso 1 1 d . . . . .

loop_
_atom_site_aniso_label
_atom_site_aniso_U_11
_atom_site_aniso_U_22
_atom_site_aniso_U_33
_atom_site_aniso_U_23
_atom_site_aniso_U_13
_atom_site_aniso_U_12
Au1 0.05907(16) 0.04488(16) 0.04463(18) -0.00249(9) 0.00038(11) 0.00219(11)
Au2 0.0946(3) 0.04268(16) 0.0551(2) 0.00611(12) 0.00947(17) 0.00007(15)
Fe1 0.0558(5) 0.0336(4) 0.0349(5) -0.0021(3) -0.0015(4) 0.0004(3)
N1 0.071(4) 0.038(3) 0.038(3) -0.006(2) 0.000(3) 0.001(3)
N3 0.070(4) 0.038(3) 0.038(3) -0.004(2) 0.001(3) 0.000(2)
N2 0.071(4) 0.038(3) 0.040(3) -0.008(2) -0.001(3) -0.005(3)
N4 0.069(4) 0.034(2) 0.039(3) -0.0024(19) -0.004(3) 0.004(2)
O1 0.090(5) 0.046(3) 0.041(3) -0.004(2) -0.005(3) 0.015(3)
N9 0.065(4) 0.040(3) 0.045(3) 0.001(2) 0.006(3) -0.002(3)
N7 0.065(4) 0.037(3) 0.040(3) 0.003(2) 0.002(3) -0.003(3)
C4 0.070(4) 0.042(3) 0.035(4) -0.001(3) 0.003(3) 0.005(3)
O2 0.103(6) 0.049(3) 0.037(3) -0.003(2) -0.005(3) 0.000(3)
C3 0.062(4) 0.041(3) 0.042(4) -0.005(3) 0.000(3) 0.003(3)
C2 0.076(5) 0.042(3) 0.047(4) -0.008(3) 0.000(4) -0.001(3)
O3 0.154(11) 0.050(4) 0.060(5) 0.002(3) 0.037(6) 0.011(5)
N5 0.083(5) 0.039(3) 0.036(3) 0.000(2) -0.004(3) 0.008(3)
N6 0.079(5) 0.044(3) 0.038(3) 0.000(2) -0.003(3) -0.004(3)
C6 0.087(6) 0.047(4) 0.042(4) 0.001(3) -0.007(4) 0.022(4)
N8 0.116(8) 0.035(3) 0.056(5) 0.006(3) 0.011(5) 0.003(4)
C13 0.093(6) 0.035(3) 0.034(4) 0.000(2) 0.002(4) 0.004(3)
C5 0.075(5) 0.040(3) 0.034(4) -0.005(2) -0.007(3) 0.010(3)
C7 0.067(5) 0.046(4) 0.040(4) -0.005(3) -0.004(3) 0.000(3)
C28 0.063(4) 0.046(4) 0.048(4) 0.004(3) -0.004(3) -0.006(3)
C18 0.091(7) 0.036(3) 0.050(5) 0.004(3) 0.005(4) 0.001(4)
C21 0.078(5) 0.042(3) 0.046(4) 0.000(3) 0.009(3) 0.002(4)
C12 0.074(5) 0.040(3) 0.038(4) 0.004(2) -0.002(3) 0.002(3)
C9 0.075(5) 0.041(3) 0.036(4) -0.001(2) -0.002(3) 0.004(3)
C8 0.080(6) 0.052(4) 0.048(5) -0.006(3) -0.009(4) 0.017(4)
C10 0.078(5) 0.046(4) 0.027(3) 0.002(2) 0.001(3) 0.006(3)
C11 0.083(5) 0.037(3) 0.027(3) 0.003(2) -0.001(3) 0.003(3)
C24 0.071(5) 0.044(3) 0.039(4) 0.000(2) 0.003(3) 0.002(3)
C25 0.082(6) 0.040(3) 0.037(4) 0.001(3) -0.005(3) -0.004(3)
C19 0.095(7) 0.051(4) 0.055(5) 0.003(3) 0.023(5) -0.003(4)
C22 0.080(6) 0.041(3) 0.043(4) 0.005(3) 0.005(4) 0.006(3)
C17 0.118(9) 0.042(4) 0.046(5) -0.001(3) 0.010(5) 0.005(5)
C23 0.072(5) 0.051(4) 0.033(4) -0.001(3) 0.004(3) 0.004(3)
C15 0.097(7) 0.042(4) 0.042(4) 0.003(3) 0.000(4) -0.004(4)
C20 0.092(6) 0.034(3) 0.050(5) 0.001(3) 0.003(4) 0.008(4)
N10 0.094(8) 0.113(10) 0.090(9) -0.003(7) 0.011(7) -0.035(8)
C16 0.095(7) 0.050(4) 0.037(4) -0.002(3) 0.002(4) 0.007(4)
C14 0.077(5) 0.046(4) 0.033(4) 0.002(2) 0.004(3) -0.001(3)
C26 0.067(5) 0.052(4) 0.040(4) 0.002(3) -0.002(3) -0.008(3)
C27 0.067(5) 0.046(4) 0.043(4) 0.003(3) -0.008(3) -0.002(3)
C29 0.149(18) 0.100(11) 0.090(11) -0.011(9) 0.005(11) -0.041(12)
C1 0.110(11) 0.055(5) 0.095(10) 0.007(6) 0.021(8) 0.008(6)
O6 0.148(13) 0.28(2) 0.064(7) 0.022(10) -0.021(7) -0.116(15)
N11 0.186(18) 0.081(8) 0.104(10) 0.037(8) 0.061(12) 0.022(10)
C30 0.129(18) 0.25(3) 0.19(3) -0.15(3) 0.080(19) -0.09(2)
C31 0.103(11) 0.108(12) 0.085(10) -0.012(8) 0.002(8) -0.035(10)

loop_
_atom_type_symbol
_atom_type_description
_atom_type_scat_dispersion_real
_atom_type_scat_dispersion_imag
_atom_type_scat_source
C C 0.0033 0.0016 'International Tables Vol C Tables 4.2.6.8 and 6.1.1.4'
H H 0.0000 0.0000 'International Tables Vol C Tables 4.2.6.8 and 6.1.1.4'
Au Au -2.0133 8.8022 'International Tables Vol C Tables 4.2.6.8 and 6.1.1.4'
Fe Fe 0.3463 0.8444 'International Tables Vol C Tables 4.2.6.8 and 6.1.1.4'
N N 0.0061 0.0033 'International Tables Vol C Tables 4.2.6.8 and 6.1.1.4'
O O 0.0106 0.0060 'International Tables Vol C Tables 4.2.6.8 and 6.1.1.4'

loop_
_geom_angle_atom_site_label_1
_geom_angle_atom_site_label_2
_geom_angle_atom_site_label_3
_geom_angle
_geom_angle_site_symmetry_1
_geom_angle_site_symmetry_3
_geom_angle_publ_flag
C4 Au1 Au2 86.4(2) . 7_566 ?
C4 Au1 C3 178.0(3) . . ?
C3 Au1 Au2 95.5(2) . 7_566 ?
C2 Au2 Au1 85.5(2) . 7_466 ?
C2 Au2 C1 176.3(6) . . ?
C1 Au2 Au1 98.0(5) . 7_466 ?
N1 Fe1 N2 88.9(3) . . ?
N1 Fe1 N4 90.1(3) . . ?
N1 Fe1 N9 92.6(3) . 3_566 ?
N1 Fe1 N7 89.0(3) . 6_565 ?
N3 Fe1 N1 178.9(3) 1_455 . ?
N3 Fe1 N2 90.8(3) 1_455 . ?
N3 Fe1 N4 91.0(3) 1_455 . ?
N3 Fe1 N9 87.7(3) 1_455 3_566 ?
N3 Fe1 N7 89.9(3) 1_455 6_565 ?
N2 Fe1 N4 87.4(3) . . ?
N2 Fe1 N9 176.4(3) . 3_566 ?
N2 Fe1 N7 91.0(3) . 6_565 ?
N9 Fe1 N4 89.4(3) 3_566 . ?
N9 Fe1 N7 92.3(3) 3_566 6_565 ?
N7 Fe1 N4 178.1(3) 6_565 . ?
C3 N1 Fe1 175.0(7) . . ?
C4 N3 Fe1 171.8(7) . 1_655 ?
C2 N2 Fe1 174.3(6) . . ?
C6 N4 Fe1 122.2(6) . . ?
C6 N4 C5 116.6(7) . . ?
C5 N4 Fe1 121.2(5) . . ?
C21 N9 Fe1 124.2(6) . 3_566 ?
C22 N9 Fe1 118.7(6) . 3_566 ?
C22 N9 C21 116.8(7) . . ?
C28 N7 Fe1 118.5(6) . 6_564 ?
C27 N7 Fe1 124.5(6) . 6_564 ?
C27 N7 C28 117.0(7) . . ?
N3 C4 Au1 177.2(7) . . ?
N1 C3 Au1 176.2(7) . . ?
N2 C2 Au2 176.9(9) . . ?
C9 N5 H5 117.6 . . ?
C10 N5 H5 117.6 . . ?
C10 N5 C9 124.7(7) . . ?
C24 N6 H6 117.5 . . ?
C23 N6 H6 117.5 . . ?
C23 N6 C24 125.0(7) . . ?
N4 C6 H6A 118.0 . . ?
N4 C6 C8 124.1(8) . . ?
C8 C6 H6A 118.0 . . ?
C18 N8 H8 116.8 . . ?
C17 N8 H8 116.8 . . ?
C17 N8 C18 126.4(10) . . ?
C11 C13 H13 120.0 . . ?
C11 C13 C15 119.9(7) . . ?
C15 C13 H13 120.0 . . ?
N4 C5 H5A 118.3 . . ?
N4 C5 C7 123.5(7) . . ?
C7 C5 H5A 118.3 . . ?
C5 C7 H7 120.8 . . ?
C5 C7 C9 118.4(8) . . ?
C9 C7 H7 120.8 . . ?
N7 C28 H28 118.4 . . ?
N7 C28 C26 123.2(8) . . ?
C26 C28 H28 118.4 . . ?
C19 C18 N8 125.0(10) . . ?
C20 C18 N8 116.2(9) . . ?
C20 C18 C19 118.7(8) . . ?
N9 C21 H21 118.7 . . ?
N9 C21 C19 122.6(9) . . ?
C19 C21 H21 118.7 . . ?
C11 C12 H12 119.4 . . ?
C11 C12 C14 121.1(7) . . ?
C14 C12 H12 119.4 . . ?
C7 C9 N5 123.4(8) . . ?
C8 C9 N5 118.3(8) . . ?
C8 C9 C7 118.2(8) . . ?
C6 C8 H8A 120.4 . . ?
C9 C8 C6 119.2(8) . . ?
C9 C8 H8A 120.4 . . ?
O1 C10 N5 121.4(7) . . ?
O1 C10 C11 121.8(7) . . ?
N5 C10 C11 116.8(7) . . ?
C13 C11 C12 119.7(7) . . ?
C13 C11 C10 124.7(7) . . ?
C12 C11 C10 115.5(7) . . ?
C25 C24 N6 119.4(8) . . ?
C26 C24 N6 122.7(8) . . ?
C26 C24 C25 117.9(8) . . ?
C24 C25 H25 120.5 . . ?
C24 C25 C27 119.0(8) . . ?
C27 C25 H25 120.5 . . ?
C18 C19 H19 120.4 . . ?
C21 C19 C18 119.3(9) . . ?
C21 C19 H19 120.4 . . ?
N9 C22 H22 118.2 . . ?
N9 C22 C20 123.6(9) . . ?
C20 C22 H22 118.2 . . ?
O3 C17 N8 125.1(9) . . ?
O3 C17 C15 123.4(10) . . ?
N8 C17 C15 111.4(9) . . ?
O2 C23 N6 124.9(8) . . ?
O2 C23 C14 119.9(8) . . ?
N6 C23 C14 115.2(7) . . ?
C13 C15 C17 121.8(8) . . ?
C13 C15 C16 121.6(8) . . ?
C16 C15 C17 116.4(8) . . ?
C18 C20 H20 120.6 . . ?
C22 C20 C18 118.9(9) . . ?
C22 C20 H20 120.6 . . ?
C29 N10 C30 120(2) . . ?
C31 N10 C29 117.3(19) . . ?
C31 N10 C30 122(2) . . ?
C15 C16 H16 120.7 . . ?
C14 C16 C15 118.7(8) . . ?
C14 C16 H16 120.7 . . ?
C12 C14 C23 122.2(7) . . ?
C16 C14 C12 118.9(8) . . ?
C16 C14 C23 118.8(8) . . ?
C28 C26 C24 119.0(8) . . ?
C28 C26 H26 120.5 . . ?
C24 C26 H26 120.5 . . ?
N7 C27 C25 123.6(8) . . ?
N7 C27 H27 118.2 . . ?
C25 C27 H27 118.2 . . ?
N10 C29 H29A 109.5 . . ?
N10 C29 H29B 109.5 . . ?
N10 C29 H29C 109.5 . . ?
H29A C29 H29B 109.5 . . ?
H29A C29 H29C 109.5 . . ?
H29B C29 H29C 109.5 . . ?
N11 C1 Au2 179.6(16) . . ?
N10 C30 H30A 109.5 . . ?
N10 C30 H30B 109.5 . . ?
N10 C30 H30C 109.5 . . ?
H30A C30 H30B 109.5 . . ?
H30A C30 H30C 109.5 . . ?
H30B C30 H30C 109.5 . . ?
N10 C31 O6 133(2) . . ?
N10 C31 H31 113.3 . . ?
O6 C31 H31 113.3 . . ?

loop_
_geom_bond_atom_site_label_1
_geom_bond_atom_site_label_2
_geom_bond_distance
_geom_bond_site_symmetry_2
_geom_bond_publ_flag
Au1 Au2 3.2356(7) 7_566 ?
Au1 C4 1.978(10) . ?
Au1 C3 1.991(9) . ?
Au2 C2 1.968(9) . ?
Au2 C1 1.968(13) . ?
Fe1 N1 1.955(8) . ?
Fe1 N3 1.948(8) 1_455 ?
Fe1 N2 1.957(7) . ?
Fe1 N4 2.037(6) . ?
Fe1 N9 2.011(7) 3_566 ?
Fe1 N7 2.026(6) 6_565 ?
N1 C3 1.138(13) . ?
N3 C4 1.158(13) . ?
N2 C2 1.163(12) . ?
N4 C6 1.319(11) . ?
N4 C5 1.346(11) . ?
O1 C10 1.231(10) . ?
N9 C21 1.369(11) . ?
N9 C22 1.339(12) . ?
N7 C28 1.358(11) . ?
N7 C27 1.327(11) . ?
O2 C23 1.202(11) . ?
O3 C17 1.192(14) . ?
N5 H5 0.8800 . ?
N5 C9 1.416(10) . ?
N5 C10 1.370(10) . ?
N6 H6 0.8800 . ?
N6 C24 1.403(10) . ?
N6 C23 1.373(11) . ?
C6 H6A 0.9500 . ?
C6 C8 1.375(12) . ?
N8 H8 0.8800 . ?
N8 C18 1.413(10) . ?
N8 C17 1.373(14) . ?
C13 H13 0.9500 . ?
C13 C11 1.378(10) . ?
C13 C15 1.395(12) . ?
C5 H5A 0.9500 . ?
C5 C7 1.380(11) . ?
C7 H7 0.9500 . ?
C7 C9 1.389(12) . ?
C28 H28 0.9500 . ?
C28 C26 1.387(12) . ?
C18 C19 1.385(15) . ?
C18 C20 1.384(14) . ?
C21 H21 0.9500 . ?
C21 C19 1.377(13) . ?
C12 H12 0.9500 . ?
C12 C11 1.396(10) . ?
C12 C14 1.418(12) . ?
C9 C8 1.370(13) . ?
C8 H8A 0.9500 . ?
C10 C11 1.479(11) . ?
C24 C25 1.394(13) . ?
C24 C26 1.392(13) . ?
C25 H25 0.9500 . ?
C25 C27 1.397(12) . ?
C19 H19 0.9500 . ?
C22 H22 0.9500 . ?
C22 C20 1.383(11) . ?
C17 C15 1.515(12) . ?
C23 C14 1.485(12) . ?
C15 C16 1.407(13) . ?
C20 H20 0.9500 . ?
N10 C29 1.38(3) . ?
N10 C30 1.43(3) . ?
N10 C31 1.36(3) . ?
C16 H16 0.9500 . ?
C16 C14 1.402(12) . ?
C26 H26 0.9500 . ?
C27 H27 0.9500 . ?
C29 H29A 0.9800 . ?
C29 H29B 0.9800 . ?
C29 H29C 0.9800 . ?
C1 N11 1.139(17) . ?
O6 C31 1.39(3) . ?
C30 H30A 0.9800 . ?
C30 H30B 0.9800 . ?
C30 H30C 0.9800 . ?
C31 H31 0.9500 . ?

loop_
_geom_torsion_atom_site_label_1
_geom_torsion_atom_site_label_2
_geom_torsion_atom_site_label_3
_geom_torsion_atom_site_label_4
_geom_torsion
_geom_torsion_site_symmetry_1
_geom_torsion_site_symmetry_2
_geom_torsion_site_symmetry_3
_geom_torsion_site_symmetry_4
_geom_torsion_publ_flag
Fe1 N4 C6 C8 -178.2(9) . . . . ?
Fe1 N4 C5 C7 179.9(7) . . . . ?
Fe1 N9 C21 C19 -178.0(9) 3_566 . . . ?
Fe1 N9 C22 C20 174.8(8) 3_566 . . . ?
Fe1 N7 C28 C26 172.6(7) 6_564 . . . ?
Fe1 N7 C27 C25 -175.3(8) 6_564 . . . ?
N4 C6 C8 C9 -1.9(18) . . . . ?
N4 C5 C7 C9 -1.4(15) . . . . ?
O1 C10 C11 C13 -164.4(11) . . . . ?
O1 C10 C11 C12 19.2(15) . . . . ?
N9 C21 C19 C18 5.2(18) . . . . ?
N9 C22 C20 C18 1.9(17) . . . . ?
N7 C28 C26 C24 4.8(15) . . . . ?
O2 C23 C14 C12 -150.0(11) . . . . ?
O2 C23 C14 C16 32.0(16) . . . . ?
O3 C17 C15 C13 -143.2(15) . . . . ?
O3 C17 C15 C16 31(2) . . . . ?
N5 C9 C8 C6 -177.7(10) . . . . ?
N5 C10 C11 C13 16.1(16) . . . . ?
N5 C10 C11 C12 -160.3(9) . . . . ?
N6 C24 C25 C27 178.1(9) . . . . ?
N6 C24 C26 C28 179.3(9) . . . . ?
N6 C23 C14 C12 28.3(15) . . . . ?
N6 C23 C14 C16 -149.6(10) . . . . ?
C6 N4 C5 C7 -0.3(14) . . . . ?
N8 C18 C19 C21 173.2(11) . . . . ?
N8 C18 C20 C22 -177.0(10) . . . . ?
N8 C17 C15 C13 38.0(18) . . . . ?
N8 C17 C15 C16 -148.0(13) . . . . ?
C13 C15 C16 C14 -4(2) . . . . ?
C5 N4 C6 C8 2.0(16) . . . . ?
C5 C7 C9 N5 179.1(9) . . . . ?
C5 C7 C9 C8 1.4(14) . . . . ?
C7 C9 C8 C6 0.1(16) . . . . ?
C28 N7 C27 C25 3.5(14) . . . . ?
C18 N8 C17 O3 10(2) . . . . ?
C18 N8 C17 C15 -170.7(12) . . . . ?
C21 N9 C22 C20 1.0(15) . . . . ?
C9 N5 C10 O1 -1.5(17) . . . . ?
C9 N5 C10 C11 178.0(9) . . . . ?
C10 N5 C9 C7 27.4(16) . . . . ?
C10 N5 C9 C8 -155.0(10) . . . . ?
C11 C13 C15 C17 176.7(12) . . . . ?
C11 C13 C15 C16 3.0(19) . . . . ?
C11 C12 C14 C23 -179.3(10) . . . . ?
C11 C12 C14 C16 -1.3(16) . . . . ?
C24 N6 C23 O2 -0.2(17) . . . . ?
C24 N6 C23 C14 -178.5(9) . . . . ?
C24 C25 C27 N7 0.7(15) . . . . ?
C25 C24 C26 C28 -0.4(14) . . . . ?
C19 C18 C20 C22 -1.4(17) . . . . ?
C22 N9 C21 C19 -4.7(15) . . . . ?
C17 N8 C18 C19 6(2) . . . . ?
C17 N8 C18 C20 -178.7(13) . . . . ?
C17 C15 C16 C14 -178.1(12) . . . . ?
C23 N6 C24 C25 -157.8(10) . . . . ?
C23 N6 C24 C26 22.6(15) . . . . ?
C15 C13 C11 C12 -1.0(17) . . . . ?
C15 C13 C11 C10 -177.2(11) . . . . ?
C15 C16 C14 C12 3.2(18) . . . . ?
C15 C16 C14 C23 -178.7(11) . . . . ?
C20 C18 C19 C21 -2.0(18) . . . . ?
C14 C12 C11 C13 0.2(16) . . . . ?
C14 C12 C11 C10 176.8(10) . . . . ?
C26 C24 C25 C27 -2.2(14) . . . . ?
C27 N7 C28 C26 -6.3(14) . . . . ?
C29 N10 C31 O6 169(2) . . . . ?
C30 N10 C31 O6 -2(3) . . . . ?

loop_
_twin_individual_id
_twin_individual_mass_fraction_refined
1 0.531(12)
2 0.469(12)
